data_4119582
loop_
_publ_author_name
'Richard F. D'Vries'
'Victor A. de la Pe\~na-O'Shea'
'Natalia Snejko'
'Marta Iglesias'
'Enrique Guti\'errez-Puebla'
'M. Angeles Monge'

_publ_contact_author
;
        M.A. Monge Bravo
        Instituto de Ciencia de Materiales
        CSIC
        Campus de Cantoblanco
        28049 MADRID
        Spain
;
_publ_contact_author_email amonge@icmm.csic.es
_publ_contact_author_fax '34 1 372-0623'
_publ_contact_author_phone '34 1 334-9025'
_publ_section_title
;
 H3O2 Bridging Ligand in a Metal-Organic Framework. Insight into the
 Aqua-Hydroxo\\leftarrow\\rightarrowHydroxyl Equilibrium: A Combined
 Experimental and Theoretical Study
;
_journal_name_full 'Journal of the American Chemical Society'
_journal_page_first 5782
_journal_page_last 5792
_journal_paper_doi 10.1021/ja4005046
_journal_volume 135
_journal_year 2013
_chemical_formula_moiety 'C14 H15 O22 S4 Sc3'
_chemical_formula_sum 'C14 H15 O22 S4 Sc3'
_chemical_formula_weight 798.42
_chemical_name_systematic
; 
 ? 
;
_space_group_IT_number 2
_symmetry_cell_setting triclinic
_symmetry_space_group_name_Hall '-P 1'
_symmetry_space_group_name_H-M 'P -1'
_atom_sites_solution_hydrogens geom
_atom_sites_solution_primary direct
_atom_sites_solution_secondary difmap
_audit_creation_method SHELXL-97
_cell_angle_alpha 100.366(3)
_cell_angle_beta 99.102(3)
_cell_angle_gamma 104.809(3)
_cell_formula_units_Z 1
_cell_length_a 7.5624(5)
_cell_length_b 9.2132(6)
_cell_length_c 9.7011(6)
_cell_measurement_reflns_used 4621
_cell_measurement_temperature 296(2)
_cell_measurement_theta_max 63.54
_cell_measurement_theta_min 4.74
_cell_volume 627.81(7)
_computing_cell_refinement 'Bruker SMART'
_computing_data_collection 'Bruker SMART'
_computing_data_reduction 'Bruker SAINT'
_computing_molecular_graphics 'Bruker SHELXTL'
_computing_publication_material 'Bruker SHELXTL'
_computing_structure_refinement 'SHELXL-97 (Sheldrick, 1997)'
_computing_structure_solution 'SHELXS-97 (Sheldrick, 1990)'
_diffrn_ambient_temperature 296(2)
_diffrn_measured_fraction_theta_full 0.944
_diffrn_measured_fraction_theta_max 0.944
_diffrn_measurement_device_type 'CCD area detector'
_diffrn_measurement_method 'phi and omega scans'
_diffrn_radiation_monochromator graphite
_diffrn_radiation_source 'fine-focus sealed tube'
_diffrn_radiation_type CuK\a
_diffrn_radiation_wavelength 1.54178
_diffrn_reflns_av_R_equivalents 0.0120
_diffrn_reflns_av_sigmaI/netI 0.0182
_diffrn_reflns_limit_h_max 8
_diffrn_reflns_limit_h_min -8
_diffrn_reflns_limit_k_max 9
_diffrn_reflns_limit_k_min -10
_diffrn_reflns_limit_l_max 11
_diffrn_reflns_limit_l_min -8
_diffrn_reflns_number 2739
_diffrn_reflns_theta_full 63.70
_diffrn_reflns_theta_max 63.70
_diffrn_reflns_theta_min 4.74
_exptl_absorpt_coefficient_mu 10.885
_exptl_absorpt_correction_T_max 0.2275
_exptl_absorpt_correction_T_min 0.1018
_exptl_absorpt_correction_type multi-scan
_exptl_absorpt_process_details SADABS
_exptl_crystal_colour colourless
_exptl_crystal_density_diffrn 2.112
_exptl_crystal_description prism
_exptl_crystal_F_000 402
_exptl_crystal_size_max 0.20
_exptl_crystal_size_mid 0.16
_exptl_crystal_size_min 0.10
_refine_diff_density_max 0.343
_refine_diff_density_min -0.392
_refine_diff_density_rms 0.066
_refine_ls_extinction_method none
_refine_ls_goodness_of_fit_ref 1.063
_refine_ls_hydrogen_treatment mixed
_refine_ls_matrix_type full
_refine_ls_number_parameters 209
_refine_ls_number_reflns 1949
_refine_ls_number_restraints 0
_refine_ls_restrained_S_all 1.063
_refine_ls_R_factor_all 0.0261
_refine_ls_R_factor_gt 0.0252
_refine_ls_shift/su_max 0.000
_refine_ls_shift/su_mean 0.000
_refine_ls_structure_factor_coef Fsqd
_refine_ls_weighting_details 'calc w=1/[\s^2^(Fo^2^)+(0.0432P)^2^+0.5935P] where P=(Fo^2^+2Fc^2^)/3'
_refine_ls_weighting_scheme calc
_refine_ls_wR_factor_gt 0.0715
_refine_ls_wR_factor_ref 0.0721
_reflns_number_gt 1880
_reflns_number_total 1949
_reflns_threshold_expression >2sigma(I)
_cod_data_source_file ja4005046_si_002.cif
_cod_data_source_block data2t
_cod_database_code 4119582

loop_
_symmetry_equiv_pos_as_xyz
'x, y, z'
'-x, -y, -z'

loop_
_atom_site_label
_atom_site_type_symbol
_atom_site_fract_x
_atom_site_fract_y
_atom_site_fract_z
_atom_site_U_iso_or_equiv
_atom_site_adp_type
_atom_site_occupancy
_atom_site_symmetry_multiplicity
_atom_site_calc_flag
_atom_site_refinement_flags
Sc2 Sc 0.5000 0.5000 0.5000 0.01541(17) Uani 1 2 d S
Sc1 Sc 0.55117(6) 0.88948(5) 0.73907(4) 0.01552(15) Uani 1 1 d .
C1 C 0.3463(3) 0.3938(3) 1.1635(2) 0.0168(5) Uani 1 1 d .
C2 C 0.2744(3) 0.4472(3) 1.0350(2) 0.0163(5) Uani 1 1 d .
C3 C 0.2654(3) 0.5983(3) 1.0502(3) 0.0174(5) Uani 1 1 d .
H3 H 0.302(4) 0.665(3) 1.140(3) 0.015(6) Uiso 1 1 d .
C4 C 0.2058(3) 0.6463(3) 0.9275(3) 0.0155(5) Uani 1 1 d .
C5 C 0.1517(3) 0.5474(3) 0.7924(3) 0.0173(5) Uani 1 1 d .
H5 H 0.115(4) 0.587(3) 0.713(4) 0.032(8) Uiso 1 1 d .
C6 C 0.1650(3) 0.3987(3) 0.7802(2) 0.0158(5) Uani 1 1 d .
C7 C 0.2262(3) 0.3475(3) 0.8998(3) 0.0180(5) Uani 1 1 d .
H7 H 0.233(4) 0.244(4) 0.886(3) 0.028(8) Uiso 1 1 d .
O7 O 0.3794(2) 0.26536(19) 1.14218(17) 0.0203(4) Uani 1 1 d .
O8 O 0.3721(3) 0.4812(2) 1.28578(18) 0.0248(4) Uani 1 1 d .
O2 O 0.3197(3) 0.9253(2) 1.0751(2) 0.0351(5) Uani 1 1 d .
O3 O 0.0241(3) 0.8481(2) 0.9068(2) 0.0374(5) Uani 1 1 d .
O1 O 0.3071(3) 0.8820(2) 0.82191(19) 0.0266(4) Uani 1 1 d .
O5 O -0.0770(3) 0.2614(3) 0.5422(2) 0.0432(6) Uani 1 1 d .
O4 O 0.2407(3) 0.3715(2) 0.53063(19) 0.0306(4) Uani 1 1 d .
O6 O 0.1559(3) 0.1396(2) 0.6179(2) 0.0351(5) Uani 1 1 d .
O9 O 0.5665(2) 0.29661(19) 0.43102(17) 0.0202(4) Uani 1 1 d .
H9A H 0.6622 0.2868 0.4853 0.044 Uiso 1 1 d .
O10 O 0.4862(3) 1.0374(2) 0.62438(19) 0.0274(4) Uani 1 1 d .
H10A H 0.3891 1.0673 0.6236 0.060 Uiso 1 1 d .
O11 O 0.8261(3) 0.9385(2) 0.6972(2) 0.0320(4) Uani 1 1 d .
H11A H 0.9091 0.9242 0.7643 0.076 Uiso 1 1 d .
H11B H 0.8761 0.9858 0.6357 0.082 Uiso 1 1 d .
S1 S 0.21175(7) 0.84006(6) 0.93455(6) 0.01495(16) Uani 1 1 d .
S2 S 0.11444(8) 0.28127(6) 0.60431(6) 0.01640(16) Uani 1 1 d .
H10B H 0.5000 1.0000 0.5000 0.10(2) Uiso 1 2 d S

loop_
_atom_site_aniso_label
_atom_site_aniso_U_11
_atom_site_aniso_U_22
_atom_site_aniso_U_33
_atom_site_aniso_U_23
_atom_site_aniso_U_13
_atom_site_aniso_U_12
Sc2 0.0198(3) 0.0142(3) 0.0122(3) 0.0027(2) 0.0025(2) 0.0055(3)
Sc1 0.0190(3) 0.0141(2) 0.0138(2) 0.00343(18) 0.00259(18) 0.00590(18)
C1 0.0133(11) 0.0210(13) 0.0159(12) 0.0067(10) 0.0020(9) 0.0038(9)
C2 0.0132(11) 0.0202(12) 0.0164(12) 0.0067(10) 0.0025(9) 0.0051(9)
C3 0.0168(11) 0.0186(12) 0.0157(12) 0.0025(10) 0.0031(10) 0.0047(10)
C4 0.0145(11) 0.0145(11) 0.0178(12) 0.0033(9) 0.0029(9) 0.0056(9)
C5 0.0166(11) 0.0205(13) 0.0149(12) 0.0063(10) 0.0009(9) 0.0057(10)
C6 0.0147(11) 0.0174(12) 0.0145(12) 0.0020(9) 0.0027(9) 0.0047(9)
C7 0.0167(12) 0.0155(12) 0.0216(13) 0.0041(10) 0.0026(10) 0.0052(10)
O7 0.0236(9) 0.0188(9) 0.0195(9) 0.0065(7) 0.0006(7) 0.0090(7)
O8 0.0359(10) 0.0260(9) 0.0156(9) 0.0061(8) 0.0017(8) 0.0160(8)
O2 0.0579(13) 0.0173(9) 0.0208(9) -0.0007(8) -0.0034(9) 0.0055(9)
O3 0.0191(9) 0.0324(11) 0.0695(15) 0.0216(10) 0.0118(9) 0.0149(8)
O1 0.0350(10) 0.0247(10) 0.0308(10) 0.0139(8) 0.0190(8) 0.0148(8)
O5 0.0190(10) 0.0645(15) 0.0335(11) -0.0102(10) -0.0047(8) 0.0114(9)
O4 0.0358(11) 0.0261(10) 0.0251(9) 0.0029(8) 0.0136(8) -0.0015(8)
O6 0.0613(13) 0.0195(10) 0.0287(10) 0.0042(8) 0.0116(10) 0.0187(9)
O9 0.0213(9) 0.0194(9) 0.0180(8) 0.0007(7) -0.0037(7) 0.0096(7)
O10 0.0382(11) 0.0302(10) 0.0223(9) 0.0128(8) 0.0086(8) 0.0188(8)
O11 0.0248(10) 0.0399(12) 0.0300(10) 0.0094(9) 0.0095(8) 0.0041(8)
S1 0.0144(3) 0.0148(3) 0.0162(3) 0.0032(2) 0.0026(2) 0.0058(2)
S2 0.0157(3) 0.0158(3) 0.0153(3) 0.0011(2) 0.0018(2) 0.0031(2)

loop_
_atom_type_symbol
_atom_type_description
_atom_type_scat_dispersion_real
_atom_type_scat_dispersion_imag
_atom_type_scat_source
C C 0.0181 0.0091 'International Tables Vol C Tables 4.2.6.8 and 6.1.1.4'
H H 0.0000 0.0000 'International Tables Vol C Tables 4.2.6.8 and 6.1.1.4'
O O 0.0492 0.0322 'International Tables Vol C Tables 4.2.6.8 and 6.1.1.4'
S S 0.3331 0.5567 'International Tables Vol C Tables 4.2.6.8 and 6.1.1.4'
Sc Sc 0.3119 1.5331 'International Tables Vol C Tables 4.2.6.8 and 6.1.1.4'

loop_
_geom_angle_atom_site_label_1
_geom_angle_atom_site_label_2
_geom_angle_atom_site_label_3
_geom_angle
_geom_angle_site_symmetry_1
_geom_angle_site_symmetry_3
O9 Sc2 O9 180.0 2_666 .
O9 Sc2 O8 91.70(6) 2_666 1_554
O9 Sc2 O8 88.30(6) . 1_554
O9 Sc2 O8 88.30(6) 2_666 2_667
O9 Sc2 O8 91.70(6) . 2_667
O8 Sc2 O8 180.0 1_554 2_667
O9 Sc2 O4 90.33(7) 2_666 2_666
O9 Sc2 O4 89.67(7) . 2_666
O8 Sc2 O4 90.92(7) 1_554 2_666
O8 Sc2 O4 89.08(7) 2_667 2_666
O9 Sc2 O4 89.67(7) 2_666 .
O9 Sc2 O4 90.33(7) . .
O8 Sc2 O4 89.08(7) 1_554 .
O8 Sc2 O4 90.92(7) 2_667 .
O4 Sc2 O4 180.00(10) 2_666 .
O10 Sc1 O9 92.67(7) . 2_666
O10 Sc1 O7 179.52(7) . 2_667
O9 Sc1 O7 87.14(7) 2_666 2_667
O10 Sc1 O1 88.92(7) . .
O9 Sc1 O1 97.05(7) 2_666 .
O7 Sc1 O1 91.54(7) 2_667 .
O10 Sc1 O11 91.29(8) . .
O9 Sc1 O11 95.85(7) 2_666 .
O7 Sc1 O11 88.29(7) 2_667 .
O1 Sc1 O11 167.08(8) . .
O10 Sc1 O2 90.99(8) . 2_677
O9 Sc1 O2 176.32(7) 2_666 2_677
O7 Sc1 O2 89.19(7) 2_667 2_677
O1 Sc1 O2 83.31(8) . 2_677
O11 Sc1 O2 83.76(8) . 2_677
O7 C1 O8 124.5(2) . .
O7 C1 C2 117.6(2) . .
O8 C1 C2 118.0(2) . .
C7 C2 C3 120.5(2) . .
C7 C2 C1 119.5(2) . .
C3 C2 C1 119.9(2) . .
C4 C3 C2 118.4(2) . .
C5 C4 C3 121.9(2) . .
C5 C4 S1 116.53(18) . .
C3 C4 S1 121.40(18) . .
C6 C5 C4 118.4(2) . .
C5 C6 C7 121.2(2) . .
C5 C6 S2 117.02(18) . .
C7 C6 S2 121.62(18) . .
C6 C7 C2 119.5(2) . .
C1 O7 Sc1 138.89(15) . 2_667
C1 O8 Sc2 138.82(16) . 1_556
S1 O2 Sc1 161.24(13) . 2_677
S1 O1 Sc1 144.82(12) . .
S2 O4 Sc2 156.29(13) . .
Sc1 O9 Sc2 133.49(8) 2_666 .
H10B O10 Sc1 111.31(11) . .
O3 S1 O2 114.05(13) . .
O3 S1 O1 111.30(12) . .
O2 S1 O1 111.75(12) . .
O3 S1 C4 108.58(11) . .
O2 S1 C4 105.64(11) . .
O1 S1 C4 104.89(10) . .
O5 S2 O6 114.06(14) . .
O5 S2 O4 111.27(13) . .
O6 S2 O4 112.30(12) . .
O5 S2 C6 107.49(11) . .
O6 S2 C6 106.91(11) . .
O4 S2 C6 104.09(11) . .

loop_
_geom_bond_atom_site_label_1
_geom_bond_atom_site_label_2
_geom_bond_distance
_geom_bond_site_symmetry_2
Sc2 O9 2.0853(16) 2_666
Sc2 O9 2.0853(16) .
Sc2 O8 2.1054(16) 1_554
Sc2 O8 2.1054(16) 2_667
Sc2 O4 2.1118(18) 2_666
Sc2 O4 2.1118(18) .
Sc1 O10 2.0127(17) .
Sc1 O9 2.0473(16) 2_666
Sc1 O7 2.1027(16) 2_667
Sc1 O1 2.1169(18) .
Sc1 O11 2.1317(18) .
Sc1 O2 2.1445(19) 2_677
C1 O7 1.259(3) .
C1 O8 1.263(3) .
C1 C2 1.495(3) .
C2 C7 1.393(3) .
C2 C3 1.394(3) .
C3 C4 1.392(4) .
C4 C5 1.388(3) .
C4 S1 1.762(2) .
C5 C6 1.385(3) .
C6 C7 1.386(4) .
C6 S2 1.773(2) .
O7 Sc1 2.1027(16) 2_667
O8 Sc2 2.1054(16) 1_556
O2 S1 1.4413(19) .
O2 Sc1 2.1445(19) 2_677
O3 S1 1.4255(19) .
O1 S1 1.4569(18) .
O5 S2 1.429(2) .
O4 S2 1.4619(18) .
O6 S2 1.4414(19) .
O9 Sc1 2.0473(16) 2_666
O10 H10B 1.2223(17) .
